data_4078794
loop_
_publ_author_name
'Jacques, B\'eatrice'
'Kirsch, Jonathan'
'de Fr\'emont, Pierre'
'Braunstein, Pierre'

_publ_section_title
;
 NHC Gold(III) Triflimidate Complexes
;
_journal_issue 13
_journal_name_full Organometallics
_journal_page_first 4654
_journal_paper_doi 10.1021/om3004256
_journal_volume 31
_journal_year 2012
_chemical_formula_moiety 'C24 H40 Au F6 N5 O4 S2'
_chemical_formula_sum 'C24 H40 Au F6 N5 O4 S2'
_chemical_formula_weight 837.70
_chemical_name_common (ItBu)2AuNtf2
_space_group_IT_number 2
_symmetry_cell_setting triclinic
_symmetry_Int_Tables_number 2
_symmetry_space_group_name_Hall '-P 1'
_symmetry_space_group_name_H-M 'P -1'
_atom_sites_solution_hydrogens geom
_atom_sites_solution_primary direct
_atom_sites_solution_secondary difmap
_audit_creation_method SHELXL-97
_cell_angle_alpha 115.457(5)
_cell_angle_beta 106.837(5)
_cell_angle_gamma 91.761(5)
_cell_formula_units_Z 2
_cell_length_a 10.921(5)
_cell_length_b 12.881(5)
_cell_length_c 13.761(5)
_cell_measurement_reflns_used 9816
_cell_measurement_temperature 173(2)
_cell_measurement_theta_max 27.485
_cell_measurement_theta_min 0.998
_cell_volume 1645.7(12)
_computing_cell_refinement 'HKL Scalepack (Otwinowski & Minor 1997)'
_computing_data_collection 'Collect (Bruker AXS BV, 1997-2004)'
_computing_data_reduction 'HKL Denzo and Scalepack (Otwinowski & Minor 1997)'
_computing_molecular_graphics 'Ortep-3 for Windows (Farrugia, 1997)'
_computing_publication_material 'WinGX publication routines (Farrugia, 1999)'
_computing_structure_refinement 'SHELXL-97 (Sheldrick, 2008)'
_diffrn_ambient_temperature 173(2)
_diffrn_detector_area_resol_mean 9
_diffrn_measured_fraction_theta_full 0.996
_diffrn_measured_fraction_theta_max 0.996
_diffrn_measurement_device_type KappaCCD
_diffrn_measurement_method 'CCD rotation images, thick slices'
_diffrn_radiation_monochromator graphite
_diffrn_radiation_probe x-ray
_diffrn_radiation_type MoK\a
_diffrn_radiation_wavelength 0.71069
_diffrn_reflns_av_R_equivalents 0.0795
_diffrn_reflns_av_sigmaI/netI 0.0641
_diffrn_reflns_limit_h_max 13
_diffrn_reflns_limit_h_min -13
_diffrn_reflns_limit_k_max 15
_diffrn_reflns_limit_k_min -13
_diffrn_reflns_limit_l_max 16
_diffrn_reflns_limit_l_min -16
_diffrn_reflns_number 15257
_diffrn_reflns_theta_full 26.00
_diffrn_reflns_theta_max 26.00
_diffrn_reflns_theta_min 1.74
_diffrn_source 'fine-focus sealed tube'
_exptl_absorpt_coefficient_mu 4.667
_exptl_absorpt_correction_T_max 0.1933
_exptl_absorpt_correction_T_min 0.1185
_exptl_absorpt_correction_type multi-scan
_exptl_absorpt_process_details
;
[c.f. r.h. blessing, acta cryst. (1995), a51, 33-38]
;
_exptl_crystal_colour Colorless
_exptl_crystal_density_diffrn 1.690
_exptl_crystal_density_method 'not measured'
_exptl_crystal_description Prism
_exptl_crystal_F_000 832
_exptl_crystal_recrystallization_method 'DCM / Pentane'
_exptl_crystal_size_max 0.3
_exptl_crystal_size_mid 0.2
_exptl_crystal_size_min 0.12
_refine_diff_density_max 1.319
_refine_diff_density_min -2.122
_refine_diff_density_rms 0.206
_refine_ls_extinction_method none
_refine_ls_goodness_of_fit_ref 1.085
_refine_ls_hydrogen_treatment constr
_refine_ls_matrix_type full
_refine_ls_number_parameters 391
_refine_ls_number_reflns 6456
_refine_ls_number_restraints 0
_refine_ls_restrained_S_all 1.085
_refine_ls_R_factor_all 0.0465
_refine_ls_R_factor_gt 0.0367
_refine_ls_shift/su_max 0.001
_refine_ls_shift/su_mean 0.000
_refine_ls_structure_factor_coef Fsqd
_refine_ls_weighting_details 'calc w=1/[\s^2^(Fo^2^)+(0.0680P)^2^+0.3669P] where P=(Fo^2^+2Fc^2^)/3'
_refine_ls_weighting_scheme calc
_refine_ls_wR_factor_gt 0.0927
_refine_ls_wR_factor_ref 0.1173
_reflns_number_gt 5688
_reflns_number_total 6456
_reflns_threshold_expression >2sigma(I)
_cod_data_source_file om3004256_si_002.cif
_cod_data_source_block compound3
_cod_database_code 4078794

loop_
_symmetry_equiv_pos_as_xyz
'x, y, z'
'-x, -y, -z'

loop_
_atom_site_label
_atom_site_type_symbol
_atom_site_fract_x
_atom_site_fract_y
_atom_site_fract_z
_atom_site_U_iso_or_equiv
_atom_site_adp_type
_atom_site_occupancy
_atom_site_symmetry_multiplicity
_atom_site_calc_flag
_atom_site_refinement_flags
Au1 Au 0.671102(18) 0.331561(18) 0.246145(18) 0.02820(10) Uani 1 1 d .
C1 C 0.5199(5) 0.2065(5) 0.2086(5) 0.0281(12) Uani 1 1 d .
C2 C 0.3858(7) 0.0820(6) 0.2229(6) 0.0449(17) Uani 1 1 d .
H2 H 0.3513 0.0395 0.2520 0.054 Uiso 1 1 calc R
C3 C 0.3340(6) 0.0763(6) 0.1195(6) 0.0440(16) Uani 1 1 d .
H3 H 0.2558 0.0304 0.0641 0.053 Uiso 1 1 calc R
C4 C 0.8198(5) 0.4531(5) 0.2744(5) 0.0267(12) Uani 1 1 d .
C5 C 0.9317(6) 0.6105(6) 0.2863(6) 0.0385(15) Uani 1 1 d .
H5 H 0.9511 0.6829 0.2894 0.046 Uiso 1 1 calc R
C6 C 1.0116(6) 0.5347(6) 0.2856(7) 0.0409(16) Uani 1 1 d .
H6 H 1.0979 0.5450 0.2895 0.049 Uiso 1 1 calc R
C7 C 0.3859(6) 0.1735(5) 0.0066(6) 0.0349(14) Uani 1 1 d .
C8 C 0.5075(7) 0.1906(7) -0.0221(6) 0.0488(17) Uani 1 1 d .
H8A H 0.5680 0.2573 0.0412 0.073 Uiso 1 1 calc R
H8B H 0.4840 0.2031 -0.0886 0.073 Uiso 1 1 calc R
H8C H 0.5469 0.1223 -0.0369 0.073 Uiso 1 1 calc R
C9 C 0.3203(7) 0.2810(7) 0.0336(7) 0.0495(18) Uani 1 1 d .
H9A H 0.2424 0.2658 0.0480 0.074 Uiso 1 1 calc R
H9B H 0.2987 0.2979 -0.0302 0.074 Uiso 1 1 calc R
H9C H 0.3786 0.3468 0.0999 0.074 Uiso 1 1 calc R
C10 C 0.2915(7) 0.0673(6) -0.0969(7) 0.0513(18) Uani 1 1 d .
H10A H 0.3283 -0.0019 -0.1072 0.077 Uiso 1 1 calc R
H10B H 0.2765 0.0779 -0.1640 0.077 Uiso 1 1 calc R
H10C H 0.2105 0.0592 -0.0842 0.077 Uiso 1 1 calc R
C11 C 0.5875(6) 0.1941(6) 0.3968(6) 0.0404(15) Uani 1 1 d .
C12 C 0.6051(8) 0.3242(7) 0.4724(7) 0.055(2) Uani 1 1 d .
H12A H 0.6584 0.3658 0.4513 0.082 Uiso 1 1 calc R
H12B H 0.6464 0.3415 0.5508 0.082 Uiso 1 1 calc R
H12C H 0.5217 0.3478 0.4630 0.082 Uiso 1 1 calc R
C13 C 0.7196(7) 0.1563(8) 0.3943(7) 0.0538(19) Uani 1 1 d .
H13A H 0.7067 0.0728 0.3508 0.081 Uiso 1 1 calc R
H13B H 0.7762 0.1798 0.4709 0.081 Uiso 1 1 calc R
H13C H 0.7582 0.1926 0.3595 0.081 Uiso 1 1 calc R
C14 C 0.5265(8) 0.1286(8) 0.4473(7) 0.059(2) Uani 1 1 d .
H14A H 0.4450 0.1521 0.4521 0.089 Uiso 1 1 calc R
H14B H 0.5842 0.1469 0.5222 0.089 Uiso 1 1 calc R
H14C H 0.5122 0.0459 0.3989 0.089 Uiso 1 1 calc R
C15 C 0.6952(6) 0.6187(5) 0.2758(5) 0.0326(13) Uani 1 1 d .
C16 C 0.6342(7) 0.6144(7) 0.3609(7) 0.0465(17) Uani 1 1 d .
H16A H 0.6034 0.5345 0.3397 0.070 Uiso 1 1 calc R
H16B H 0.5627 0.6559 0.3604 0.070 Uiso 1 1 calc R
H16C H 0.6981 0.6500 0.4360 0.070 Uiso 1 1 calc R
C17 C 0.6015(6) 0.5559(6) 0.1531(6) 0.0436(16) Uani 1 1 d .
H17A H 0.6455 0.5565 0.1021 0.065 Uiso 1 1 calc R
H17B H 0.5286 0.5951 0.1455 0.065 Uiso 1 1 calc R
H17C H 0.5716 0.4766 0.1343 0.065 Uiso 1 1 calc R
C18 C 0.7361(6) 0.7464(6) 0.3069(7) 0.0432(16) Uani 1 1 d .
H18A H 0.8028 0.7842 0.3806 0.065 Uiso 1 1 calc R
H18B H 0.6624 0.7850 0.3090 0.065 Uiso 1 1 calc R
H18C H 0.7689 0.7505 0.2507 0.065 Uiso 1 1 calc R
C19 C 1.0039(6) 0.3352(6) 0.2814(7) 0.0434(17) Uani 1 1 d .
C20 C 0.9250(8) 0.2221(6) 0.1774(8) 0.058(2) Uani 1 1 d .
H20A H 0.8391 0.2098 0.1799 0.087 Uiso 1 1 calc R
H20B H 0.9667 0.1577 0.1779 0.087 Uiso 1 1 calc R
H20C H 0.9196 0.2277 0.1090 0.087 Uiso 1 1 calc R
C21 C 1.0091(9) 0.3332(8) 0.3922(9) 0.065(2) Uani 1 1 d .
H21A H 1.0581 0.4058 0.4559 0.098 Uiso 1 1 calc R
H21B H 1.0500 0.2699 0.3971 0.098 Uiso 1 1 calc R
H21C H 0.9223 0.3226 0.3936 0.098 Uiso 1 1 calc R
C24 C -0.0982(9) 0.0025(8) -0.3541(9) 0.064(2) Uani 1 1 d .
N1 N 0.5001(5) 0.1628(4) 0.2783(4) 0.0324(11) Uani 1 1 d .
N2 N 0.4185(4) 0.1518(4) 0.1098(4) 0.0317(11) Uani 1 1 d .
N3 N 0.8132(4) 0.5613(4) 0.2814(4) 0.0281(10) Uani 1 1 d .
N4 N 0.9439(4) 0.4381(4) 0.2782(5) 0.0331(11) Uani 1 1 d .
N5 N -0.2052(5) 0.1416(4) -0.2047(5) 0.0346(12) Uani 1 1 d .
O1 O -0.0358(5) 0.0426(5) -0.1443(6) 0.0624(15) Uani 1 1 d .
O2 O 0.0288(4) 0.1983(5) -0.1863(5) 0.0544(14) Uani 1 1 d .
S1 S -0.06823(15) 0.10893(14) -0.20578(16) 0.0387(4) Uani 1 1 d .
F4 F 0.0087(5) -0.0364(5) -0.3668(5) 0.0826(17) Uani 1 1 d .
F5 F -0.1393(7) 0.0478(6) -0.4240(5) 0.105(2) Uani 1 1 d .
F6 F -0.1849(5) -0.0905(5) -0.3850(5) 0.0888(19) Uani 1 1 d .
S2 S -0.25622(14) 0.24840(13) -0.21961(14) 0.0328(3) Uani 1 1 d .
C22 C 1.1417(7) 0.3498(8) 0.2798(10) 0.075(3) Uani 1 1 d .
H22A H 1.1395 0.3499 0.2096 0.112 Uiso 1 1 calc R
H22B H 1.1814 0.2863 0.2856 0.112 Uiso 1 1 calc R
H22C H 1.1912 0.4224 0.3431 0.112 Uiso 1 1 calc R
O3 O -0.2038(4) 0.2854(4) -0.2856(4) 0.0436(11) Uani 1 1 d .
O4 O -0.3934(4) 0.2309(4) -0.2456(5) 0.0470(12) Uani 1 1 d .
C23 C -0.1923(7) 0.3708(6) -0.0735(7) 0.0467(17) Uani 1 1 d .
F3 F -0.0662(4) 0.3866(4) -0.0303(4) 0.0685(14) Uani 1 1 d .
F1 F -0.2435(5) 0.3512(5) -0.0053(4) 0.0759(15) Uani 1 1 d .
F2 F -0.2253(5) 0.4676(4) -0.0771(5) 0.0811(16) Uani 1 1 d .

loop_
_atom_site_aniso_label
_atom_site_aniso_U_11
_atom_site_aniso_U_22
_atom_site_aniso_U_33
_atom_site_aniso_U_23
_atom_site_aniso_U_13
_atom_site_aniso_U_12
Au1 0.02576(14) 0.02738(15) 0.03326(15) 0.01707(11) 0.00784(10) 0.00080(9)
C1 0.028(3) 0.026(3) 0.033(3) 0.015(3) 0.011(2) 0.006(2)
C2 0.042(4) 0.045(4) 0.041(4) 0.017(3) 0.012(3) -0.015(3)
C3 0.038(3) 0.037(4) 0.049(4) 0.016(3) 0.010(3) -0.010(3)
C4 0.024(3) 0.030(3) 0.028(3) 0.016(3) 0.008(2) 0.002(2)
C5 0.036(3) 0.033(3) 0.051(4) 0.024(3) 0.014(3) 0.001(3)
C6 0.031(3) 0.038(4) 0.067(5) 0.033(4) 0.022(3) 0.008(3)
C7 0.035(3) 0.034(3) 0.037(3) 0.018(3) 0.010(3) 0.005(3)
C8 0.049(4) 0.061(5) 0.043(4) 0.027(4) 0.019(3) 0.011(3)
C9 0.058(4) 0.046(4) 0.050(4) 0.025(4) 0.019(4) 0.020(3)
C10 0.049(4) 0.040(4) 0.046(4) 0.015(3) -0.002(3) -0.001(3)
C11 0.046(4) 0.045(4) 0.033(3) 0.023(3) 0.010(3) -0.002(3)
C12 0.075(5) 0.044(4) 0.040(4) 0.017(3) 0.017(4) -0.003(4)
C13 0.054(4) 0.074(6) 0.047(4) 0.041(4) 0.015(4) 0.018(4)
C14 0.070(5) 0.068(5) 0.046(4) 0.035(4) 0.018(4) -0.010(4)
C15 0.033(3) 0.028(3) 0.037(3) 0.014(3) 0.013(3) 0.009(2)
C16 0.052(4) 0.050(4) 0.060(5) 0.034(4) 0.034(4) 0.026(3)
C17 0.041(3) 0.041(4) 0.047(4) 0.021(3) 0.010(3) 0.015(3)
C18 0.044(4) 0.029(3) 0.059(5) 0.021(3) 0.020(3) 0.012(3)
C19 0.031(3) 0.029(3) 0.071(5) 0.026(3) 0.014(3) 0.012(3)
C20 0.055(4) 0.030(4) 0.079(6) 0.019(4) 0.018(4) 0.017(3)
C21 0.062(5) 0.059(5) 0.081(6) 0.050(5) 0.004(5) 0.022(4)
C24 0.063(5) 0.057(5) 0.080(7) 0.028(5) 0.039(5) 0.020(4)
N1 0.037(3) 0.028(3) 0.037(3) 0.018(2) 0.016(2) 0.001(2)
N2 0.030(2) 0.028(3) 0.036(3) 0.016(2) 0.008(2) -0.001(2)
N3 0.029(2) 0.023(2) 0.032(3) 0.014(2) 0.009(2) 0.0041(19)
N4 0.025(2) 0.031(3) 0.047(3) 0.023(2) 0.009(2) 0.004(2)
N5 0.029(2) 0.029(3) 0.051(3) 0.022(3) 0.013(2) 0.004(2)
O1 0.060(3) 0.066(4) 0.092(4) 0.060(4) 0.028(3) 0.028(3)
O2 0.028(2) 0.049(3) 0.091(4) 0.038(3) 0.017(2) 0.006(2)
S1 0.0299(7) 0.0358(9) 0.0604(11) 0.0307(8) 0.0151(7) 0.0088(6)
F4 0.076(3) 0.071(3) 0.112(5) 0.031(3) 0.061(3) 0.033(3)
F5 0.167(6) 0.105(5) 0.055(3) 0.041(4) 0.044(4) 0.077(5)
F6 0.072(3) 0.057(3) 0.098(4) -0.001(3) 0.033(3) -0.001(3)
S2 0.0285(7) 0.0315(8) 0.0442(9) 0.0225(7) 0.0121(7) 0.0073(6)
C22 0.044(4) 0.057(5) 0.142(10) 0.054(6) 0.044(6) 0.026(4)
O3 0.044(3) 0.049(3) 0.057(3) 0.039(3) 0.022(2) 0.013(2)
O4 0.031(2) 0.054(3) 0.062(3) 0.032(3) 0.014(2) 0.012(2)
C23 0.047(4) 0.035(4) 0.062(5) 0.020(4) 0.025(4) 0.010(3)
F3 0.046(2) 0.055(3) 0.068(3) 0.007(2) 0.006(2) -0.007(2)
F1 0.086(4) 0.079(4) 0.057(3) 0.018(3) 0.036(3) 0.001(3)
F2 0.098(4) 0.034(3) 0.103(4) 0.022(3) 0.036(3) 0.024(3)

loop_
_atom_type_symbol
_atom_type_description
_atom_type_scat_dispersion_real
_atom_type_scat_dispersion_imag
_atom_type_scat_source
Au Au -2.0133 8.8022 'International Tables Vol C Tables 4.2.6.8 and 6.1.1.4'
C C 0.0033 0.0016 'International Tables Vol C Tables 4.2.6.8 and 6.1.1.4'
N N 0.0061 0.0033 'International Tables Vol C Tables 4.2.6.8 and 6.1.1.4'
O O 0.0106 0.0060 'International Tables Vol C Tables 4.2.6.8 and 6.1.1.4'
S S 0.1246 0.1234 'International Tables Vol C Tables 4.2.6.8 and 6.1.1.4'
F F 0.0171 0.0103 'International Tables Vol C Tables 4.2.6.8 and 6.1.1.4'
H H 0.0000 0.0000 'International Tables Vol C Tables 4.2.6.8 and 6.1.1.4'

loop_
_geom_angle_atom_site_label_1
_geom_angle_atom_site_label_2
_geom_angle_atom_site_label_3
_geom_angle
C4 Au1 C1 176.9(2)
N2 C1 N1 106.0(5)
N2 C1 Au1 126.8(4)
N1 C1 Au1 127.2(4)
C3 C2 N1 107.2(6)
C3 C2 H2 126.4
N1 C2 H2 126.4
C2 C3 N2 107.6(6)
C2 C3 H3 126.2
N2 C3 H3 126.2
N3 C4 N4 105.0(4)
N3 C4 Au1 127.6(4)
N4 C4 Au1 127.0(4)
C6 C5 N3 107.2(5)
C6 C5 H5 126.4
N3 C5 H5 126.4
C5 C6 N4 107.8(5)
C5 C6 H6 126.1
N4 C6 H6 126.1
N2 C7 C8 111.1(5)
N2 C7 C9 107.2(5)
C8 C7 C9 111.9(6)
N2 C7 C10 109.3(5)
C8 C7 C10 107.8(6)
C9 C7 C10 109.7(6)
C7 C8 H8A 109.5
C7 C8 H8B 109.5
H8A C8 H8B 109.5
C7 C8 H8C 109.5
H8A C8 H8C 109.5
H8B C8 H8C 109.5
C7 C9 H9A 109.5
C7 C9 H9B 109.5
H9A C9 H9B 109.5
C7 C9 H9C 109.5
H9A C9 H9C 109.5
H9B C9 H9C 109.5
C7 C10 H10A 109.5
C7 C10 H10B 109.5
H10A C10 H10B 109.5
C7 C10 H10C 109.5
H10A C10 H10C 109.5
H10B C10 H10C 109.5
N1 C11 C12 109.9(6)
N1 C11 C13 110.2(5)
C12 C11 C13 111.0(6)
N1 C11 C14 109.8(5)
C12 C11 C14 108.5(6)
C13 C11 C14 107.4(6)
C11 C12 H12A 109.5
C11 C12 H12B 109.5
H12A C12 H12B 109.5
C11 C12 H12C 109.5
H12A C12 H12C 109.5
H12B C12 H12C 109.5
C11 C13 H13A 109.5
C11 C13 H13B 109.5
H13A C13 H13B 109.5
C11 C13 H13C 109.5
H13A C13 H13C 109.5
H13B C13 H13C 109.5
C11 C14 H14A 109.5
C11 C14 H14B 109.5
H14A C14 H14B 109.5
C11 C14 H14C 109.5
H14A C14 H14C 109.5
H14B C14 H14C 109.5
N3 C15 C16 110.1(5)
N3 C15 C17 107.7(5)
C16 C15 C17 112.3(5)
N3 C15 C18 109.1(5)
C16 C15 C18 108.5(6)
C17 C15 C18 109.0(6)
C15 C16 H16A 109.5
C15 C16 H16B 109.5
H16A C16 H16B 109.5
C15 C16 H16C 109.5
H16A C16 H16C 109.5
H16B C16 H16C 109.5
C15 C17 H17A 109.5
C15 C17 H17B 109.5
H17A C17 H17B 109.5
C15 C17 H17C 109.5
H17A C17 H17C 109.5
H17B C17 H17C 109.5
C15 C18 H18A 109.5
C15 C18 H18B 109.5
H18A C18 H18B 109.5
C15 C18 H18C 109.5
H18A C18 H18C 109.5
H18B C18 H18C 109.5
N4 C19 C21 108.3(6)
N4 C19 C22 109.4(5)
C21 C19 C22 108.7(7)
N4 C19 C20 110.1(6)
C21 C19 C20 111.5(6)
C22 C19 C20 108.8(7)
C19 C20 H20A 109.5
C19 C20 H20B 109.5
H20A C20 H20B 109.5
C19 C20 H20C 109.5
H20A C20 H20C 109.5
H20B C20 H20C 109.5
C19 C21 H21A 109.5
C19 C21 H21B 109.5
H21A C21 H21B 109.5
C19 C21 H21C 109.5
H21A C21 H21C 109.5
H21B C21 H21C 109.5
F5 C24 F4 108.2(8)
F5 C24 F6 109.1(9)
F4 C24 F6 106.2(7)
F5 C24 S1 111.7(6)
F4 C24 S1 110.4(7)
F6 C24 S1 110.9(6)
C1 N1 C2 109.8(5)
C1 N1 C11 126.5(5)
C2 N1 C11 123.7(5)
C1 N2 C3 109.4(5)
C1 N2 C7 128.4(5)
C3 N2 C7 121.8(5)
C4 N3 C5 109.8(5)
C4 N3 C15 126.7(4)
C5 N3 C15 123.4(5)
C4 N4 C6 110.2(5)
C4 N4 C19 126.1(5)
C6 N4 C19 123.6(5)
S1 N5 S2 125.2(3)
O2 S1 O1 118.7(3)
O2 S1 N5 116.7(3)
O1 S1 N5 108.3(3)
O2 S1 C24 103.3(4)
O1 S1 C24 103.9(4)
N5 S1 C24 103.8(4)
O4 S2 O3 118.4(3)
O4 S2 N5 108.3(3)
O3 S2 N5 115.7(3)
O4 S2 C23 104.6(3)
O3 S2 C23 104.5(3)
N5 S2 C23 103.6(3)
C19 C22 H22A 109.5
C19 C22 H22B 109.5
H22A C22 H22B 109.5
C19 C22 H22C 109.5
H22A C22 H22C 109.5
H22B C22 H22C 109.5
F3 C23 F1 108.4(7)
F3 C23 F2 108.8(6)
F1 C23 F2 108.6(6)
F3 C23 S2 112.1(5)
F1 C23 S2 110.3(5)
F2 C23 S2 108.6(6)

loop_
_geom_bond_atom_site_label_1
_geom_bond_atom_site_label_2
_geom_bond_distance
Au1 C4 2.048(5)
Au1 C1 2.053(6)
C1 N2 1.351(8)
C1 N1 1.365(8)
C2 C3 1.340(10)
C2 N1 1.382(8)
C2 H2 0.9300
C3 N2 1.393(7)
C3 H3 0.9300
C4 N3 1.360(7)
C4 N4 1.365(7)
C5 C6 1.329(9)
C5 N3 1.394(7)
C5 H5 0.9300
C6 N4 1.377(7)
C6 H6 0.9300
C7 N2 1.509(8)
C7 C8 1.526(9)
C7 C9 1.530(10)
C7 C10 1.534(9)
C8 H8A 0.9600
C8 H8B 0.9600
C8 H8C 0.9600
C9 H9A 0.9600
C9 H9B 0.9600
C9 H9C 0.9600
C10 H10A 0.9600
C10 H10B 0.9600
C10 H10C 0.9600
C11 N1 1.497(8)
C11 C12 1.515(10)
C11 C13 1.542(10)
C11 C14 1.542(9)
C12 H12A 0.9600
C12 H12B 0.9600
C12 H12C 0.9600
C13 H13A 0.9600
C13 H13B 0.9600
C13 H13C 0.9600
C14 H14A 0.9600
C14 H14B 0.9600
C14 H14C 0.9600
C15 N3 1.505(7)
C15 C16 1.524(9)
C15 C17 1.525(9)
C15 C18 1.526(8)
C16 H16A 0.9600
C16 H16B 0.9600
C16 H16C 0.9600
C17 H17A 0.9600
C17 H17B 0.9600
C17 H17C 0.9600
C18 H18A 0.9600
C18 H18B 0.9600
C18 H18C 0.9600
C19 N4 1.508(8)
C19 C21 1.521(12)
C19 C22 1.518(9)
C19 C20 1.526(10)
C20 H20A 0.9600
C20 H20B 0.9600
C20 H20C 0.9600
C21 H21A 0.9600
C21 H21B 0.9600
C21 H21C 0.9600
C24 F5 1.309(11)
C24 F4 1.313(9)
C24 F6 1.331(10)
C24 S1 1.826(10)
N5 S1 1.569(5)
N5 S2 1.571(5)
O1 S1 1.428(5)
O2 S1 1.419(5)
S2 O4 1.422(4)
S2 O3 1.427(5)
S2 C23 1.847(8)
C22 H22A 0.9600
C22 H22B 0.9600
C22 H22C 0.9600
C23 F3 1.302(8)
C23 F1 1.326(9)
C23 F2 1.325(9)
